data_8102273
loop_
_publ_author_name
'Fatemeh Darviche'
'Felora Heshmatpour'
'Zeynab Emdadi'
'Hamid Reza Khavasi'
'Bernhard Neum\"uller'

_publ_section_title
;
 Crystal structure of 5,6,7,8,9,10,11,12-octahydro[1,3]
 dithiolo[4,5-b][1,4] dithiacyclodecine-2-thione, C11H16S5
;
_journal_issue 3
_journal_name_full 'Zeitschrift f\"ur Kristallographie - New Crystal Structures'
_journal_page_first 235
_journal_volume 223
_journal_year 2008
_chemical_formula_sum 'C11 H16 S5'
_chemical_formula_weight 308.59
_space_group_IT_number 62
_symmetry_cell_setting orthorhombic
_symmetry_space_group_name_Hall '-P 2ac 2n'
_symmetry_space_group_name_H-M 'P n m a'
_atom_sites_solution_hydrogens geom
_atom_sites_solution_primary direct
_atom_sites_solution_secondary difmap
_audit_creation_method SHELXL-97
_cell_angle_alpha 90.00
_cell_angle_beta 90.00
_cell_angle_gamma 90.00
_cell_formula_units_Z 4
_cell_length_a 19.848(2)
_cell_length_b 12.904(1)
_cell_length_c 5.537(1)
_cell_measurement_reflns_used 8000
_cell_measurement_temperature 173(2)
_cell_measurement_theta_max 25.93
_cell_measurement_theta_min 2.05
_cell_volume 1418.1(3)
_computing_cell_refinement 'IPDS II (Stoe)'
_computing_data_collection 'IPDS II (Stoe)'
_computing_data_reduction 'IPDS II (Stoe)'
_computing_molecular_graphics 'SHELXTl-Plus (Sheldrick, 1990)'
_computing_publication_material 'WinGX (Farrugia, 1999)'
_computing_structure_refinement 'SHELXL-97 (Sheldrick, 1997)'
_computing_structure_solution
;
 SIR-92 (Altomare, Cascarano, Giacovazzo, Guagliardi, Burla, Polidori,
        Camalli, 1992)
;
_diffrn_ambient_temperature 173(2)
_diffrn_measured_fraction_theta_full 0.997
_diffrn_measured_fraction_theta_max 0.997
_diffrn_measurement_device_type 'IPDS II (Stoe)'
_diffrn_measurement_method 'IPDS II (Stoe)'
_diffrn_radiation_monochromator graphite
_diffrn_radiation_source 'fine-focus sealed tube'
_diffrn_radiation_type MoK\a
_diffrn_radiation_wavelength 0.71073
_diffrn_reflns_av_R_equivalents 0.1455
_diffrn_reflns_av_sigmaI/netI 0.0843
_diffrn_reflns_limit_h_max 24
_diffrn_reflns_limit_h_min -24
_diffrn_reflns_limit_k_max 15
_diffrn_reflns_limit_k_min -15
_diffrn_reflns_limit_l_max 6
_diffrn_reflns_limit_l_min -6
_diffrn_reflns_number 18620
_diffrn_reflns_theta_full 25.93
_diffrn_reflns_theta_max 25.93
_diffrn_reflns_theta_min 2.05
_diffrn_standards_decay_% 0
_exptl_absorpt_coefficient_mu 0.789
_exptl_absorpt_correction_T_max 0.960
_exptl_absorpt_correction_T_min 0.760
_exptl_absorpt_correction_type numerical
_exptl_absorpt_process_details 'shape of crystal determined optically'
_exptl_crystal_colour yellow
_exptl_crystal_density_diffrn 1.445
_exptl_crystal_density_method 'not measured'
_exptl_crystal_description 'small plates'
_exptl_crystal_F_000 648
_exptl_crystal_size_max 0.15
_exptl_crystal_size_mid 0.11
_exptl_crystal_size_min 0.06
_refine_diff_density_max 0.335
_refine_diff_density_min -0.203
_refine_diff_density_rms 0.055
_refine_ls_extinction_method none
_refine_ls_goodness_of_fit_ref 0.824
_refine_ls_hydrogen_treatment constr
_refine_ls_matrix_type full
_refine_ls_number_parameters 92
_refine_ls_number_reflns 1441
_refine_ls_number_restraints 0
_refine_ls_restrained_S_all 0.824
_refine_ls_R_factor_all 0.0932
_refine_ls_R_factor_gt 0.0398
_refine_ls_shift/su_max 0.000
_refine_ls_shift/su_mean 0.000
_refine_ls_structure_factor_coef Fsqd
_refine_ls_weighting_details 'calc w=1/[\s^2^(Fo^2^)+(0.0352P)^2^+0.0000P] where P=(Fo^2^+2Fc^2^)/3'
_refine_ls_weighting_scheme calc
_refine_ls_wR_factor_gt 0.0709
_refine_ls_wR_factor_ref 0.0811
_reflns_number_gt 810
_reflns_number_total 1441
_reflns_threshold_expression >2sigma(I)
_cod_data_source_file 1267-2249.cff
_cod_data_source_block ga150
_cod_original_sg_symbol_H-M Pnma
_cod_database_code 8102273

loop_
_symmetry_equiv_pos_as_xyz
'x, y, z'
'-x+1/2, -y, z+1/2'
'x+1/2, -y+1/2, -z+1/2'
'-x, y+1/2, -z'
'-x, -y, -z'
'x-1/2, y, -z-1/2'
'-x-1/2, y-1/2, z-1/2'
'x, -y-1/2, z'

loop_
_atom_site_label
_atom_site_type_symbol
_atom_site_fract_x
_atom_site_fract_y
_atom_site_fract_z
_atom_site_U_iso_or_equiv
_atom_site_adp_type
_atom_site_occupancy
_atom_site_symmetry_multiplicity
_atom_site_calc_flag
_atom_site_refinement_flags
_atom_site_disorder_assembly
_atom_site_disorder_group
S1 S 0.46672(4) 0.13880(6) 0.66746(17) 0.0463(3) Uani 1 1 d . . .
S2 S 0.56739(5) 0.12099(7) 1.07518(18) 0.0497(3) Uani 1 1 d . . .
S3 S 0.38095(7) 0.2500 0.3122(3) 0.0521(4) Uani 1 2 d S . .
C1 C 0.4360(2) 0.2500 0.5343(9) 0.0408(11) Uani 1 2 d S . .
C2 C 0.52217(15) 0.1981(2) 0.8719(6) 0.0385(8) Uani 1 1 d . . .
C3 C 0.60751(19) 0.0274(3) 0.8768(8) 0.0585(11) Uani 1 1 d . . .
H31 H 0.6355 -0.0195 0.9765 0.101(7) Uiso 1 1 calc R . .
H32 H 0.5719 -0.0151 0.8001 0.101(7) Uiso 1 1 calc R . .
C4 C 0.65036(18) 0.0718(3) 0.6845(7) 0.0613(11) Uani 1 1 d . . .
H41 H 0.6245 0.1167 0.5907 0.101(7) Uiso 1 1 d R . .
H42 H 0.6661 0.0192 0.5827 0.101(7) Uiso 1 1 d R . .
C51 C 0.70190(18) 0.1511(3) 0.7629(7) 0.066(3) Uani 0.50 1 d PR . 1
H511 H 0.7317 0.1113 0.8117 0.101(7) Uiso 0.50 1 d PR A 1
H512 H 0.6813 0.1946 0.8825 0.101(7) Uiso 0.50 1 d PR B 1
C52 C 0.7234(4) 0.2175(6) 0.5604(18) 0.061(3) Uani 0.50 1 d P . 1
H521 H 0.7443 0.1737 0.4422 0.101(7) Uiso 0.50 1 d PR . 1
H522 H 0.6850 0.2500 0.4902 0.101(7) Uiso 1 2 d SR . 1
C61 C 0.7237(4) 0.1088(8) 0.798(2) 0.084(4) Uani 0.50 1 d P . 2
H611 H 0.7427 0.0427 0.8079 0.101(7) Uiso 0.50 1 d PR . 2
H612 H 0.7082 0.1393 0.9227 0.101(7) Uiso 0.50 1 d PR . 2
C62 C 0.7584(4) 0.1806(7) 0.6101(17) 0.054(2) Uani 0.50 1 d P . 2
H621 H 0.8011 0.2027 0.6735 0.101(7) Uiso 0.50 1 d PR . 2
H622 H 0.7655 0.1428 0.4628 0.101(7) Uiso 0.50 1 d PR . 2

loop_
_atom_site_aniso_label
_atom_site_aniso_U_11
_atom_site_aniso_U_22
_atom_site_aniso_U_33
_atom_site_aniso_U_23
_atom_site_aniso_U_13
_atom_site_aniso_U_12
S1 0.0490(5) 0.0392(4) 0.0506(6) 0.0012(5) -0.0115(5) -0.0012(4)
S2 0.0511(5) 0.0483(5) 0.0498(6) 0.0061(5) -0.0095(5) 0.0035(5)
S3 0.0501(8) 0.0519(7) 0.0543(9) 0.000 -0.0164(7) 0.000
C1 0.041(3) 0.043(2) 0.039(3) 0.000 0.000(2) 0.000
C2 0.0327(18) 0.0442(16) 0.039(2) 0.0020(14) -0.0009(14) 0.0013(14)
C3 0.049(2) 0.048(2) 0.079(3) 0.000(2) 0.001(2) 0.0034(17)
C4 0.062(3) 0.060(2) 0.062(3) -0.001(2) 0.001(2) 0.004(2)
C51 0.033(6) 0.123(9) 0.043(5) -0.006(6) -0.004(4) -0.017(5)
C52 0.035(4) 0.074(9) 0.073(6) -0.021(5) 0.012(5) 0.003(4)
C61 0.028(5) 0.109(8) 0.115(9) 0.045(7) -0.008(5) 0.031(5)
C62 0.031(4) 0.069(5) 0.062(7) 0.002(4) 0.008(4) 0.002(4)

loop_
_atom_type_symbol
_atom_type_description
_atom_type_scat_dispersion_real
_atom_type_scat_dispersion_imag
_atom_type_scat_source
C C 0.0033 0.0016 'International Tables Vol C Tables 4.2.6.8 and 6.1.1.4'
H H 0.0000 0.0000 'International Tables Vol C Tables 4.2.6.8 and 6.1.1.4'
S S 0.1246 0.1234 'International Tables Vol C Tables 4.2.6.8 and 6.1.1.4'

loop_
_geom_angle_atom_site_label_1
_geom_angle_atom_site_label_2
_geom_angle_atom_site_label_3
_geom_angle
_geom_angle_site_symmetry_1
_geom_angle_site_symmetry_3
_geom_angle_publ_flag
C1 S1 C2 97.72(17) . . ?
C2 S2 C3 102.36(17) . . ?
S3 C1 S1 123.66(14) . 8_565 ?
S3 C1 S1 123.66(14) . . ?
S1 C1 S1 112.6(3) 8_565 . ?
C2 C2 S2 124.66(10) 8_565 . ?
C2 C2 S1 115.87(10) 8_565 . ?
S2 C2 S1 119.24(16) . . ?
C4 C3 S2 115.5(3) . . ?
C4 C3 H31 108.4 . . ?
S2 C3 H31 108.4 . . ?
C4 C3 H32 108.4 . . ?
S2 C3 H32 108.4 . . ?
H31 C3 H32 107.5 . . ?
C3 C4 C51 116.4(2) . . ?
C3 C4 C61 110.2(6) . . ?
C51 C4 C61 25.9(4) . . ?
C3 C4 H41 109.0 . . ?
C51 C4 H41 96.4 . . ?
C61 C4 H41 121.1 . . ?
C3 C4 H42 110.2 . . ?
C51 C4 H42 116.0 . . ?
C61 C4 H42 98.2 . . ?
H41 C4 H42 107.4 . . ?
C52 C51 C4 111.8(4) . . ?
C52 C51 H511 113.6 . . ?
C4 C51 H511 99.0 . . ?
C52 C51 H512 108.0 . . ?
C4 C51 H512 107.8 . . ?
H511 C51 H512 116.3 . . ?
C52 C51 H612 143.2 . . ?
C4 C51 H612 105.0 . . ?
H511 C51 H612 58.6 . . ?
H512 C51 H612 58.9 . . ?
C52 C52 C51 125.5(3) 8_565 . ?
C52 C52 H521 126.1 8_565 . ?
C51 C52 H521 107.5 . . ?
C52 C52 H522 63.9 8_565 . ?
C51 C52 H522 109.5 . . ?
H521 C52 H522 109.1 . . ?
C52 C52 H622 134.1 8_565 . ?
C51 C52 H622 93.8 . . ?
H521 C52 H622 20.4 . . ?
H522 C52 H622 129.0 . . ?
C62 C61 C4 108.0(7) . . ?
C62 C61 H511 77.9 . . ?
C4 C61 H511 173.0 . . ?
C62 C61 H512 91.1 . . ?
C4 C61 H512 80.5 . . ?
H511 C61 H512 103.5 . . ?
C62 C61 H611 114.0 . . ?
C4 C61 H611 96.6 . . ?
H511 C61 H611 77.4 . . ?
H512 C61 H611 154.2 . . ?
C62 C61 H612 115.3 . . ?
C4 C61 H612 97.0 . . ?
H511 C61 H612 83.4 . . ?
H512 C61 H612 35.5 . . ?
H611 C61 H612 121.1 . . ?
C61 C62 C62 126.6(6) . 8_565 ?
C61 C62 H511 6.6 . . ?
C62 C62 H511 125.9 8_565 . ?
C61 C62 H521 117.1 . . ?
C62 C62 H521 95.2 8_565 . ?
H511 C62 H521 123.0 . . ?
C61 C62 H621 108.9 . . ?
C62 C62 H621 72.7 8_565 . ?
H511 C62 H621 102.3 . . ?
H521 C62 H621 129.0 . . ?
C61 C62 H622 109.3 . . ?
C62 C62 H622 120.5 8_565 . ?
H511 C62 H622 112.0 . . ?
H521 C62 H622 35.5 . . ?
H621 C62 H622 109.5 . . ?

loop_
_geom_bond_atom_site_label_1
_geom_bond_atom_site_label_2
_geom_bond_distance
_geom_bond_site_symmetry_2
_geom_bond_publ_flag
S1 C1 1.724(3) . ?
S1 C2 1.755(3) . ?
S2 C2 1.750(3) . ?
S2 C3 1.816(4) . ?
S3 C1 1.645(5) . ?
C1 S1 1.724(3) 8_565 ?
C2 C2 1.339(6) 8_565 ?
C3 C4 1.478(5) . ?
C3 H31 0.9900 . ?
C3 H32 0.9900 . ?
C4 C51 1.5111 . ?
C4 C61 1.655(11) . ?
C4 H41 0.9316 . ?
C4 H42 0.9357 . ?
C51 C52 1.474(10) . ?
C51 H511 0.8293 . ?
C51 H512 0.9600 . ?
C51 H612 0.9066 . ?
C52 C52 0.838(15) 8_565 ?
C52 H521 0.9600 . ?
C52 H522 0.9538 . ?
C61 C62 1.553(13) . ?
C61 H611 0.9337 . ?
C61 H612 0.8544 . ?
C62 H521 0.9751 . ?
C62 H621 0.9599 . ?
C62 H622 0.9600 . ?
